data_4079182
loop_
_publ_author_name
'Semproni, Scott P.'
'Margulieux, Grant W.'
'Chirik, Paul J.'

_publ_section_title
;
 Di- and Tetrametallic Hafnocene Oxamidides Prepared from CO-Induced
 N2Bond Cleavage and Thermal Rearrangement to Hafnocene Cyanide
 Derivatives
;
_journal_issue 17
_journal_name_full Organometallics
_journal_page_first 6278
_journal_paper_doi 10.1021/om3005542
_journal_volume 31
_journal_year 2012
_chemical_formula_sum 'C76 H104 Hf4 N4 O6'
_chemical_formula_weight 1883.59
_chemical_name_systematic
;
 ?
;
_space_group_IT_number 2
_symmetry_cell_setting triclinic
_symmetry_space_group_name_Hall '-P 1'
_symmetry_space_group_name_H-M 'P -1'
_atom_sites_solution_hydrogens geom
_atom_sites_solution_primary direct
_atom_sites_solution_secondary difmap
_audit_creation_method SHELXL-97
_cell_angle_alpha 73.565(5)
_cell_angle_beta 73.880(5)
_cell_angle_gamma 80.049(5)
_cell_formula_units_Z 1
_cell_length_a 10.709(5)
_cell_length_b 12.121(5)
_cell_length_c 15.003(5)
_cell_measurement_reflns_used 9977
_cell_measurement_temperature 100(2)
_cell_measurement_theta_max 27.56
_cell_measurement_theta_min 2.74
_cell_volume 1785.0(13)
_computing_cell_refinement 'Bruker SAINT'
_computing_data_collection 'Bruker APEX2'
_computing_data_reduction 'Bruker SAINT'
_computing_molecular_graphics 'ORTEP3 (Farraguia, 1997)'
_computing_structure_refinement 'SHELXL-97 (Sheldrick, 2008)'
_computing_structure_solution 'SIR92 (Giacavazzo, 1993)'
_diffrn_ambient_temperature 100(2)
_diffrn_measured_fraction_theta_full 0.984
_diffrn_measured_fraction_theta_max 0.984
_diffrn_measurement_device_type 'Bruker APEX II CCD'
_diffrn_measurement_method 'phi and omega scans'
_diffrn_radiation_monochromator graphite
_diffrn_radiation_source 'fine-focus sealed tube'
_diffrn_radiation_type MoK\a
_diffrn_radiation_wavelength 0.71073
_diffrn_reflns_av_R_equivalents 0.0311
_diffrn_reflns_av_sigmaI/netI 0.0402
_diffrn_reflns_limit_h_max 13
_diffrn_reflns_limit_h_min -13
_diffrn_reflns_limit_k_max 14
_diffrn_reflns_limit_k_min -15
_diffrn_reflns_limit_l_max 19
_diffrn_reflns_limit_l_min -19
_diffrn_reflns_number 20133
_diffrn_reflns_theta_full 27.63
_diffrn_reflns_theta_max 27.63
_diffrn_reflns_theta_min 2.55
_exptl_absorpt_coefficient_mu 5.849
_exptl_absorpt_correction_T_max 0.7456
_exptl_absorpt_correction_T_min 0.5800
_exptl_absorpt_correction_type multi-scan
_exptl_absorpt_process_details 'SADABS V2008/1 (Bruker AXS)'
_exptl_crystal_colour colourless
_exptl_crystal_density_diffrn 1.752
_exptl_crystal_density_method 'not measured'
_exptl_crystal_description plate
_exptl_crystal_F_000 924
_exptl_crystal_size_max 0.119
_exptl_crystal_size_mid 0.112
_exptl_crystal_size_min 0.029
_refine_diff_density_max 1.482
_refine_diff_density_min -0.967
_refine_diff_density_rms 0.182
_refine_ls_extinction_method none
_refine_ls_goodness_of_fit_ref 1.114
_refine_ls_hydrogen_treatment constr
_refine_ls_matrix_type full
_refine_ls_number_parameters 394
_refine_ls_number_reflns 8170
_refine_ls_number_restraints 7
_refine_ls_restrained_S_all 1.114
_refine_ls_R_factor_all 0.0403
_refine_ls_R_factor_gt 0.0260
_refine_ls_shift/su_max 0.003
_refine_ls_shift/su_mean 0.000
_refine_ls_structure_factor_coef Fsqd
_refine_ls_weighting_details 'calc w=1/[\s^2^(Fo^2^)+(0.0371P)^2^+1.3027P] where P=(Fo^2^+2Fc^2^)/3'
_refine_ls_weighting_scheme calc
_refine_ls_wR_factor_gt 0.0603
_refine_ls_wR_factor_ref 0.0783
_reflns_number_gt 6531
_reflns_number_total 8170
_reflns_threshold_expression >2\s(I)
_cod_data_source_file om3005542_si_003.cif
_cod_data_source_block sps38
_cod_original_sg_symbol_H-M P-1
_cod_database_code 4079182

loop_
_symmetry_equiv_pos_as_xyz
'x, y, z'
'-x, -y, -z'

loop_
_atom_site_label
_atom_site_type_symbol
_atom_site_fract_x
_atom_site_fract_y
_atom_site_fract_z
_atom_site_U_iso_or_equiv
_atom_site_adp_type
_atom_site_occupancy
_atom_site_symmetry_multiplicity
_atom_site_calc_flag
_atom_site_refinement_flags
C1 C 0.3934(5) 0.0551(4) 0.1379(3) 0.0188(10) Uani 1 1 d .
C1S C 0.6123(13) 0.4507(9) 0.2600(7) 0.098(4) Uani 1 1 d U
H1S1 H 0.7045 0.4335 0.2268 0.117 Uiso 1 1 calc R
H1S2 H 0.5690 0.3786 0.2810 0.117 Uiso 1 1 calc R
C2 C 0.3622(5) 0.0867(4) 0.0476(3) 0.0171(10) Uani 1 1 d .
C2S C 0.6062(12) 0.4956(12) 0.3453(8) 0.105(4) Uani 1 1 d U
H2S1 H 0.6919 0.5184 0.3424 0.126 Uiso 1 1 calc R
H2S2 H 0.5783 0.4370 0.4060 0.126 Uiso 1 1 calc R
C3 C 0.4033(5) 0.1978(4) -0.0010(4) 0.0226(11) Uani 1 1 d .
H3 H 0.3944 0.2399 -0.0632 0.027 Uiso 1 1 calc R
C3S C 0.5026(12) 0.6020(10) 0.3356(7) 0.084(3) Uani 1 1 d .
H3S1 H 0.4346 0.5984 0.3962 0.101 Uiso 1 1 calc R
H3S2 H 0.5437 0.6748 0.3180 0.101 Uiso 1 1 calc R
C4 C 0.4605(5) 0.2357(4) 0.0590(4) 0.0209(11) Uani 1 1 d .
C4S C 0.4467(6) 0.5937(6) 0.2583(5) 0.0434(17) Uani 1 1 d .
H4S1 H 0.3703 0.5484 0.2854 0.052 Uiso 1 1 calc R
H4S2 H 0.4181 0.6718 0.2226 0.052 Uiso 1 1 calc R
C5 C 0.4518(5) 0.1480(4) 0.1446(4) 0.0215(11) Uani 1 1 d .
H5 H 0.4806 0.1506 0.1984 0.026 Uiso 1 1 calc R
C6 C 0.3751(5) -0.0590(4) 0.2092(4) 0.0238(11) Uani 1 1 d .
H6A H 0.2817 -0.0685 0.2329 0.036 Uiso 1 1 calc R
H6B H 0.4119 -0.0618 0.2629 0.036 Uiso 1 1 calc R
H6C H 0.4199 -0.1213 0.1786 0.036 Uiso 1 1 calc R
C7 C 0.2986(6) 0.0136(5) 0.0107(4) 0.0275(12) Uani 1 1 d .
H7A H 0.3084 0.0447 -0.0584 0.041 Uiso 1 1 calc R
H7B H 0.2055 0.0144 0.0431 0.041 Uiso 1 1 calc R
H7C H 0.3403 -0.0660 0.0233 0.041 Uiso 1 1 calc R
C8 C 0.5258(6) 0.3439(5) 0.0336(5) 0.0364(15) Uani 1 1 d .
H8A H 0.4990 0.3797 0.0879 0.055 Uiso 1 1 calc R
H8B H 0.5004 0.3979 -0.0223 0.055 Uiso 1 1 calc R
H8C H 0.6208 0.3249 0.0186 0.055 Uiso 1 1 calc R
C9 C 0.0148(5) 0.3257(4) 0.0800(4) 0.0215(11) Uani 1 1 d .
C10 C 0.1205(5) 0.3529(4) 0.0012(4) 0.0225(11) Uani 1 1 d .
C11 C 0.1976(5) 0.4231(4) 0.0222(4) 0.0215(11) Uani 1 1 d .
H11 H 0.2741 0.4551 -0.0196 0.026 Uiso 1 1 calc R
C12 C 0.1398(6) 0.4370(4) 0.1168(4) 0.0238(11) Uani 1 1 d .
C13 C 0.0257(5) 0.3756(4) 0.1522(4) 0.0230(11) Uani 1 1 d .
H13 H -0.0327 0.3693 0.2136 0.028 Uiso 1 1 calc R
C14 C -0.0942(6) 0.2594(5) 0.0857(4) 0.0297(13) Uani 1 1 d .
H14A H -0.1486 0.3062 0.0430 0.045 Uiso 1 1 calc R
H14B H -0.1475 0.2410 0.1516 0.045 Uiso 1 1 calc R
H14C H -0.0576 0.1875 0.0661 0.045 Uiso 1 1 calc R
C15 C 0.1401(6) 0.3270(5) -0.0947(4) 0.0296(13) Uani 1 1 d .
H15A H 0.1201 0.2479 -0.0849 0.044 Uiso 1 1 calc R
H15B H 0.2311 0.3347 -0.1307 0.044 Uiso 1 1 calc R
H15C H 0.0819 0.3816 -0.1307 0.044 Uiso 1 1 calc R
C16 C 0.1853(6) 0.5037(5) 0.1684(4) 0.0312(13) Uani 1 1 d .
H16A H 0.2619 0.5416 0.1264 0.047 Uiso 1 1 calc R
H16B H 0.2087 0.4513 0.2257 0.047 Uiso 1 1 calc R
H16C H 0.1153 0.5624 0.1874 0.047 Uiso 1 1 calc R
C17 C -0.0993(5) -0.3460(4) 0.4689(4) 0.0213(5) Uani 1 1 d .
C18 C -0.0880(5) -0.3042(4) 0.3687(4) 0.0213(5) Uani 1 1 d .
H18 H -0.1517 -0.3074 0.3365 0.026 Uiso 1 1 calc R
C19 C 0.0330(5) -0.2570(4) 0.3241(4) 0.0213(5) Uani 1 1 d .
C20 C 0.0960(5) -0.2700(4) 0.3976(4) 0.0213(5) Uani 1 1 d .
H20 H 0.1785 -0.2444 0.3888 0.026 Uiso 1 1 calc R
C21 C 0.0193(5) -0.3265(4) 0.4862(4) 0.0213(5) Uani 1 1 d .
C22 C -0.2052(6) -0.4046(5) 0.5427(4) 0.0311(13) Uani 1 1 d .
H22A H -0.2785 -0.4022 0.5147 0.047 Uiso 1 1 calc R
H22B H -0.2343 -0.3656 0.5950 0.047 Uiso 1 1 calc R
H22C H -0.1735 -0.4853 0.5676 0.047 Uiso 1 1 calc R
C23 C 0.0832(5) -0.2026(5) 0.2194(4) 0.0235(11) Uani 1 1 d .
H23A H 0.0217 -0.2091 0.1839 0.035 Uiso 1 1 calc R
H23B H 0.1686 -0.2423 0.1955 0.035 Uiso 1 1 calc R
H23C H 0.0920 -0.1208 0.2105 0.035 Uiso 1 1 calc R
C24 C 0.0548(6) -0.3660(5) 0.5805(4) 0.0280(12) Uani 1 1 d .
H24A H 0.0798 -0.4496 0.5944 0.042 Uiso 1 1 calc R
H24B H -0.0204 -0.3482 0.6308 0.042 Uiso 1 1 calc R
H24C H 0.1283 -0.3262 0.5781 0.042 Uiso 1 1 calc R
C25 C -0.3496(5) -0.0829(5) 0.4916(4) 0.0214(11) Uani 1 1 d .
C26 C -0.3309(5) -0.1273(5) 0.4109(4) 0.0248(12) Uani 1 1 d .
H26 H -0.3586 -0.1977 0.4110 0.030 Uiso 1 1 calc R
C27 C -0.2628(5) -0.0475(5) 0.3285(4) 0.0233(11) Uani 1 1 d .
C28 C -0.2419(5) 0.0447(5) 0.3599(4) 0.0234(11) Uani 1 1 d .
H28 H -0.2010 0.1111 0.3200 0.028 Uiso 1 1 calc R
C29 C -0.2912(5) 0.0235(4) 0.4596(4) 0.0193(10) Uani 1 1 d .
C30 C -0.4240(6) -0.1364(6) 0.5922(4) 0.0328(14) Uani 1 1 d .
H30A H -0.4653 -0.2023 0.5916 0.049 Uiso 1 1 calc R
H30B H -0.4915 -0.0787 0.6158 0.049 Uiso 1 1 calc R
H30C H -0.3636 -0.1629 0.6342 0.049 Uiso 1 1 calc R
C31 C -0.2338(7) -0.0530(6) 0.2254(4) 0.0437(18) Uani 1 1 d .
H31A H -0.3101 -0.0182 0.1995 0.066 Uiso 1 1 calc R
H31B H -0.2141 -0.1339 0.2218 0.066 Uiso 1 1 calc R
H31C H -0.1586 -0.0104 0.1879 0.066 Uiso 1 1 calc R
C32 C -0.2926(6) 0.1038(5) 0.5192(5) 0.0331(14) Uani 1 1 d .
H32A H -0.2315 0.1616 0.4830 0.050 Uiso 1 1 calc R
H32B H -0.2664 0.0597 0.5779 0.050 Uiso 1 1 calc R
H32C H -0.3810 0.1427 0.5357 0.050 Uiso 1 1 calc R
C33 C 0.0816(4) 0.0702(4) 0.2997(3) 0.0151(9) Uani 1 1 d .
C34 C 0.1350(5) 0.1481(4) 0.3432(3) 0.0164(10) Uani 1 1 d .
O1 O 0.0275(4) -0.0190(3) 0.3580(2) 0.0226(8) Uani 1 1 d .
N2 N 0.1134(4) 0.1360(3) 0.4322(3) 0.0143(8) Uani 1 1 d .
N1 N 0.0999(4) 0.0981(3) 0.2071(3) 0.0123(8) Uani 1 1 d .
O1S O 0.5473(6) 0.5375(5) 0.1966(4) 0.0646(16) Uani 1 1 d .
O2 O 0.2064(3) 0.2284(3) 0.2744(2) 0.0193(7) Uani 1 1 d .
Hf1 Hf 0.218980(19) 0.227862(16) 0.136449(13) 0.01437(6) Uani 1 1 d .
Hf2 Hf -0.105448(18) -0.130281(16) 0.431694(13) 0.01386(6) Uani 1 1 d .

loop_
_atom_site_aniso_label
_atom_site_aniso_U_11
_atom_site_aniso_U_22
_atom_site_aniso_U_33
_atom_site_aniso_U_23
_atom_site_aniso_U_13
_atom_site_aniso_U_12
C1 0.016(2) 0.018(2) 0.017(2) -0.0038(19) 0.0011(19) 0.003(2)
C1S 0.138(10) 0.063(6) 0.065(6) 0.007(5) -0.024(7) 0.024(7)
C2 0.012(2) 0.022(2) 0.016(2) -0.0087(19) 0.0017(18) 0.0003(19)
C2S 0.095(8) 0.147(11) 0.070(7) -0.018(7) -0.047(6) 0.021(8)
C3 0.022(3) 0.024(3) 0.014(2) -0.003(2) 0.000(2) 0.008(2)
C3S 0.106(9) 0.097(8) 0.062(6) -0.029(6) -0.024(6) -0.020(7)
C4 0.016(2) 0.021(2) 0.024(3) -0.006(2) 0.001(2) -0.003(2)
C4S 0.032(3) 0.048(4) 0.042(4) -0.002(3) 0.002(3) -0.013(3)
C5 0.021(3) 0.027(3) 0.019(2) -0.014(2) -0.009(2) 0.010(2)
C6 0.022(3) 0.017(2) 0.026(3) -0.003(2) 0.000(2) 0.001(2)
C7 0.030(3) 0.030(3) 0.026(3) -0.017(2) -0.009(2) 0.006(2)
C8 0.022(3) 0.030(3) 0.049(4) -0.005(3) 0.002(3) -0.010(3)
C9 0.019(2) 0.021(2) 0.025(3) -0.004(2) -0.013(2) 0.005(2)
C10 0.029(3) 0.015(2) 0.023(3) -0.001(2) -0.013(2) 0.004(2)
C11 0.028(3) 0.013(2) 0.020(2) 0.0023(19) -0.008(2) 0.000(2)
C12 0.032(3) 0.012(2) 0.027(3) -0.003(2) -0.010(2) 0.003(2)
C13 0.019(2) 0.021(2) 0.025(3) -0.005(2) -0.004(2) 0.006(2)
C14 0.029(3) 0.029(3) 0.031(3) 0.000(2) -0.012(2) -0.004(2)
C15 0.038(3) 0.030(3) 0.019(3) -0.001(2) -0.013(2) 0.003(3)
C16 0.040(3) 0.020(3) 0.036(3) -0.010(2) -0.013(3) 0.001(3)
C17 0.0240(12) 0.0166(10) 0.0235(12) -0.0098(9) -0.0014(10) -0.0016(9)
C18 0.0240(12) 0.0166(10) 0.0235(12) -0.0098(9) -0.0014(10) -0.0016(9)
C19 0.0240(12) 0.0166(10) 0.0235(12) -0.0098(9) -0.0014(10) -0.0016(9)
C20 0.0240(12) 0.0166(10) 0.0235(12) -0.0098(9) -0.0014(10) -0.0016(9)
C21 0.0240(12) 0.0166(10) 0.0235(12) -0.0098(9) -0.0014(10) -0.0016(9)
C22 0.036(3) 0.021(3) 0.029(3) -0.007(2) 0.003(3) -0.003(2)
C23 0.026(3) 0.023(3) 0.025(3) -0.010(2) -0.004(2) -0.005(2)
C24 0.035(3) 0.023(3) 0.023(3) -0.006(2) -0.007(2) 0.005(2)
C25 0.016(2) 0.028(3) 0.017(2) -0.004(2) -0.0028(19) 0.002(2)
C26 0.020(3) 0.024(3) 0.034(3) -0.012(2) -0.008(2) 0.000(2)
C27 0.018(2) 0.033(3) 0.017(2) -0.005(2) -0.005(2) 0.003(2)
C28 0.022(3) 0.023(3) 0.023(3) -0.003(2) -0.010(2) 0.005(2)
C29 0.016(2) 0.023(3) 0.021(3) -0.009(2) -0.008(2) 0.003(2)
C30 0.024(3) 0.047(4) 0.023(3) -0.001(3) -0.006(2) -0.002(3)
C31 0.051(4) 0.059(4) 0.024(3) -0.020(3) -0.019(3) 0.020(4)
C32 0.033(3) 0.035(3) 0.042(3) -0.024(3) -0.018(3) 0.007(3)
C33 0.011(2) 0.016(2) 0.017(2) -0.0060(18) -0.0027(18) 0.0028(18)
C34 0.018(2) 0.012(2) 0.017(2) -0.0051(18) -0.0029(19) 0.0036(19)
O1 0.0215(18) 0.0231(18) 0.0206(18) -0.0047(15) 0.0013(15) -0.0072(16)
N2 0.0160(19) 0.0143(19) 0.0109(18) -0.0010(15) -0.0028(15) -0.0013(16)
N1 0.0151(19) 0.0141(18) 0.0068(17) -0.0014(14) -0.0044(15) 0.0018(16)
O1S 0.080(4) 0.063(4) 0.040(3) -0.007(3) -0.010(3) 0.005(3)
O2 0.0182(17) 0.0180(17) 0.0230(18) -0.0066(14) -0.0055(14) -0.0024(14)
Hf1 0.01626(11) 0.01256(10) 0.01242(10) -0.00263(7) -0.00244(8) 0.00094(8)
Hf2 0.01549(10) 0.01387(10) 0.01261(10) -0.00461(7) -0.00238(8) -0.00194(8)

loop_
_atom_type_symbol
_atom_type_description
_atom_type_scat_dispersion_real
_atom_type_scat_dispersion_imag
_atom_type_scat_source
C C 0.0033 0.0016 'International Tables Vol C Tables 4.2.6.8 and 6.1.1.4'
H H 0.0000 0.0000 'International Tables Vol C Tables 4.2.6.8 and 6.1.1.4'
N N 0.0061 0.0033 'International Tables Vol C Tables 4.2.6.8 and 6.1.1.4'
O O 0.0106 0.0060 'International Tables Vol C Tables 4.2.6.8 and 6.1.1.4'
Hf Hf -0.5830 6.1852 'International Tables Vol C Tables 4.2.6.8 and 6.1.1.4'

loop_
_geom_angle_atom_site_label_1
_geom_angle_atom_site_label_2
_geom_angle_atom_site_label_3
_geom_angle
_geom_angle_site_symmetry_1
_geom_angle_site_symmetry_3
C2 C1 C5 107.5(4) . .
C2 C1 C6 125.4(5) . .
C5 C1 C6 127.0(5) . .
C2 C1 Hf1 72.1(3) . .
C5 C1 Hf1 73.2(3) . .
C6 C1 Hf1 123.2(3) . .
O1S C1S C2S 108.2(8) . .
C1 C2 C3 107.9(5) . .
C1 C2 C7 125.4(5) . .
C3 C2 C7 126.7(5) . .
C1 C2 Hf1 75.4(3) . .
C3 C2 Hf1 72.7(3) . .
C7 C2 Hf1 118.5(3) . .
C1S C2S C3S 102.9(8) . .
C2 C3 C4 108.5(4) . .
C2 C3 Hf1 74.3(3) . .
C4 C3 Hf1 75.0(3) . .
C4S C3S C2S 103.9(8) . .
C5 C4 C3 106.8(5) . .
C5 C4 C8 126.3(5) . .
C3 C4 C8 126.7(5) . .
C5 C4 Hf1 74.1(3) . .
C3 C4 Hf1 71.9(3) . .
C8 C4 Hf1 122.5(3) . .
O1S C4S C3S 106.7(7) . .
C4 C5 C1 109.3(5) . .
C4 C5 Hf1 73.6(3) . .
C1 C5 Hf1 74.4(3) . .
C10 C9 C13 108.3(5) . .
C10 C9 C14 125.7(5) . .
C13 C9 C14 125.9(5) . .
C10 C9 Hf1 73.7(3) . .
C13 C9 Hf1 71.8(3) . .
C14 C9 Hf1 122.2(3) . .
C9 C10 C11 108.3(5) . .
C9 C10 C15 125.9(5) . .
C11 C10 C15 125.3(5) . .
C9 C10 Hf1 74.4(3) . .
C11 C10 Hf1 72.8(3) . .
C15 C10 Hf1 125.1(3) . .
C12 C11 C10 108.3(5) . .
C12 C11 Hf1 72.5(3) . .
C10 C11 Hf1 74.3(3) . .
C11 C12 C13 106.5(5) . .
C11 C12 C16 127.4(5) . .
C13 C12 C16 126.1(5) . .
C11 C12 Hf1 74.4(3) . .
C13 C12 Hf1 73.5(3) . .
C16 C12 Hf1 118.7(4) . .
C9 C13 C12 108.5(5) . .
C9 C13 Hf1 75.5(3) . .
C12 C13 Hf1 73.1(3) . .
C18 C17 C21 106.7(5) . .
C18 C17 C22 128.7(5) . .
C21 C17 C22 124.5(5) . .
C18 C17 Hf2 73.4(3) . .
C21 C17 Hf2 75.3(3) . .
C22 C17 Hf2 119.6(3) . .
C19 C18 C17 109.6(5) . .
C19 C18 Hf2 75.1(3) . .
C17 C18 Hf2 73.7(3) . .
C20 C19 C18 106.2(5) . .
C20 C19 C23 126.8(5) . .
C18 C19 C23 127.0(5) . .
C20 C19 Hf2 73.5(3) . .
C18 C19 Hf2 72.3(3) . .
C23 C19 Hf2 118.8(3) . .
C19 C20 C21 110.3(5) . .
C19 C20 Hf2 74.3(3) . .
C21 C20 Hf2 74.8(3) . .
C20 C21 C17 107.1(5) . .
C20 C21 C24 127.6(5) . .
C17 C21 C24 125.2(5) . .
C20 C21 Hf2 73.0(3) . .
C17 C21 Hf2 71.8(3) . .
C24 C21 Hf2 123.2(3) . .
C26 C25 C29 107.4(4) . .
C26 C25 C30 125.6(5) . .
C29 C25 C30 126.9(5) . .
C26 C25 Hf2 72.8(3) . .
C29 C25 Hf2 72.5(3) . .
C30 C25 Hf2 122.6(3) . .
C25 C26 C27 108.2(5) . .
C25 C26 Hf2 74.8(3) . .
C27 C26 Hf2 72.7(3) . .
C28 C27 C26 107.3(5) . .
C28 C27 C31 125.5(5) . .
C26 C27 C31 126.8(6) . .
C28 C27 Hf2 74.4(3) . .
C26 C27 Hf2 74.0(3) . .
C31 C27 Hf2 123.2(4) . .
C27 C28 C29 109.3(5) . .
C27 C28 Hf2 73.1(3) . .
C29 C28 Hf2 73.7(3) . .
C28 C29 C25 107.8(5) . .
C28 C29 C32 125.5(5) . .
C25 C29 C32 126.4(5) . .
C28 C29 Hf2 73.8(3) . .
C25 C29 Hf2 74.6(3) . .
C32 C29 Hf2 121.7(4) . .
O1 C33 N1 125.9(5) . .
O1 C33 C34 117.3(4) . .
N1 C33 C34 116.7(4) . .
N2 C34 O2 125.6(5) . .
N2 C34 C33 122.6(4) . .
O2 C34 C33 111.9(4) . .
C33 O1 Hf2 161.5(3) . .
C34 N2 Hf2 170.5(4) . 2_556
C33 N1 Hf1 114.6(3) . .
C4S O1S C1S 104.4(6) . .
C34 O2 Hf1 115.9(3) . .
O2 Hf1 N1 80.40(14) . .
O2 Hf1 C3 134.10(16) . .
N1 Hf1 C3 118.82(16) . .
O2 Hf1 C12 84.71(16) . .
N1 Hf1 C12 123.16(17) . .
C3 Hf1 C12 110.75(17) . .
O2 Hf1 C13 83.37(16) . .
N1 Hf1 C13 90.20(17) . .
C3 Hf1 C13 133.01(17) . .
C12 Hf1 C13 33.45(18) . .
O2 Hf1 C2 125.99(15) . .
N1 Hf1 C2 86.82(15) . .
C3 Hf1 C2 32.94(16) . .
C12 Hf1 C2 142.28(17) . .
C13 Hf1 C2 149.30(17) . .
O2 Hf1 C11 115.93(15) . .
N1 Hf1 C11 135.60(16) . .
C3 Hf1 C11 80.55(17) . .
C12 Hf1 C11 33.12(17) . .
C13 Hf1 C11 54.48(17) . .
C2 Hf1 C11 109.71(16) . .
O2 Hf1 C4 103.09(16) . .
N1 Hf1 C4 135.15(15) . .
C3 Hf1 C4 33.01(18) . .
C12 Hf1 C4 101.61(18) . .
C13 Hf1 C4 134.61(17) . .
C2 Hf1 C4 54.53(16) . .
C11 Hf1 C4 83.71(17) . .
O2 Hf1 C10 136.24(15) . .
N1 Hf1 C10 106.39(17) . .
C3 Hf1 C10 81.34(17) . .
C12 Hf1 C10 54.88(17) . .
C13 Hf1 C10 54.01(17) . .
C2 Hf1 C10 97.73(16) . .
C11 Hf1 C10 32.89(17) . .
C4 Hf1 C10 101.11(18) . .
O2 Hf1 C5 81.13(15) . .
N1 Hf1 C5 108.42(16) . .
C3 Hf1 C5 53.84(17) . .
C12 Hf1 C5 122.91(18) . .
C13 Hf1 C5 153.26(18) . .
C2 Hf1 C5 53.84(16) . .
C11 Hf1 C5 114.60(18) . .
C4 Hf1 C5 32.27(17) . .
C10 Hf1 C5 132.55(17) . .
O2 Hf1 C9 112.83(15) . .
N1 Hf1 C9 81.77(16) . .
C3 Hf1 C9 111.09(17) . .
C12 Hf1 C9 54.81(18) . .
C13 Hf1 C9 32.71(17) . .
C2 Hf1 C9 116.84(17) . .
C11 Hf1 C9 53.88(18) . .
C4 Hf1 C9 132.90(17) . .
C10 Hf1 C9 31.96(17) . .
C5 Hf1 C9 164.38(17) . .
O2 Hf1 C1 93.57(15) . .
N1 Hf1 C1 81.32(16) . .
C3 Hf1 C1 54.00(16) . .
C12 Hf1 C1 154.51(18) . .
C13 Hf1 C1 171.37(17) . .
C2 Hf1 C1 32.46(16) . .
C11 Hf1 C1 133.67(16) . .
C4 Hf1 C1 53.94(16) . .
C10 Hf1 C1 130.04(16) . .
C5 Hf1 C1 32.37(17) . .
C9 Hf1 C1 145.56(17) . .
N2 Hf2 O1 102.60(16) 2_556 .
N2 Hf2 C27 132.75(16) 2_556 .
O1 Hf2 C27 95.50(17) . .
N2 Hf2 C18 124.56(16) 2_556 .
O1 Hf2 C18 115.25(16) . .
C27 Hf2 C18 83.59(18) . .
N2 Hf2 C17 91.66(16) 2_556 .
O1 Hf2 C17 133.31(16) . .
C27 Hf2 C17 106.81(18) . .
C18 Hf2 C17 32.95(16) . .
N2 Hf2 C28 110.91(16) 2_556 .
O1 Hf2 C28 77.37(17) . .
C27 Hf2 C28 32.50(18) . .
C18 Hf2 C28 115.65(18) . .
C17 Hf2 C28 137.90(18) . .
N2 Hf2 C29 80.60(16) 2_556 .
O1 Hf2 C29 94.93(16) . .
C27 Hf2 C29 54.40(17) . .
C18 Hf2 C29 130.92(17) . .
C17 Hf2 C29 131.46(17) . .
C28 Hf2 C29 32.49(16) . .
N2 Hf2 C26 110.27(17) 2_556 .
O1 Hf2 C26 128.16(17) . .
C27 Hf2 C26 33.31(18) . .
C18 Hf2 C26 76.74(18) . .
C17 Hf2 C26 85.26(18) . .
C28 Hf2 C26 54.09(19) . .
C29 Hf2 C26 54.30(17) . .
N2 Hf2 C20 99.59(16) 2_556 .
O1 Hf2 C20 79.67(16) . .
C27 Hf2 C20 126.64(17) . .
C18 Hf2 C20 53.33(18) . .
C17 Hf2 C20 54.01(17) . .
C28 Hf2 C20 145.02(17) . .
C29 Hf2 C20 174.53(17) . .
C26 Hf2 C20 130.06(18) . .
N2 Hf2 C25 80.35(16) 2_556 .
O1 Hf2 C25 127.41(16) . .
C27 Hf2 C25 54.53(16) . .
C18 Hf2 C25 103.97(18) . .
C17 Hf2 C25 98.55(17) . .
C28 Hf2 C25 53.98(17) . .
C29 Hf2 C25 32.93(17) . .
C26 Hf2 C25 32.47(17) . .
C20 Hf2 C25 152.54(18) . .
N2 Hf2 C19 130.31(16) 2_556 .
O1 Hf2 C19 83.64(16) . .
C27 Hf2 C19 94.54(17) . .
C18 Hf2 C19 32.67(17) . .
C17 Hf2 C19 54.73(16) . .
C28 Hf2 C19 118.48(17) . .
C29 Hf2 C19 148.73(17) . .
C26 Hf2 C19 102.75(18) . .
C20 Hf2 C19 32.20(17) . .
C25 Hf2 C19 134.02(18) . .
N2 Hf2 C21 77.71(16) 2_556 .
O1 Hf2 C21 107.23(16) . .
C27 Hf2 C21 137.02(18) . .
C18 Hf2 C21 53.88(17) . .
C17 Hf2 C21 32.92(17) . .
C28 Hf2 C21 169.48(17) . .
C29 Hf2 C21 151.77(17) . .
C26 Hf2 C21 118.01(18) . .
C20 Hf2 C21 32.16(16) . .
C25 Hf2 C21 124.25(17) . .
C19 Hf2 C21 53.93(16) . .

loop_
_geom_bond_atom_site_label_1
_geom_bond_atom_site_label_2
_geom_bond_distance
_geom_bond_site_symmetry_2
C1 C2 1.416(7) .
C1 C5 1.419(8) .
C1 C6 1.495(7) .
C1 Hf1 2.553(5) .
C1S O1S 1.430(10) .
C1S C2S 1.508(15) .
C2 C3 1.418(7) .
C2 C7 1.501(8) .
C2 Hf1 2.510(4) .
C2S C3S 1.550(15) .
C3 C4 1.427(8) .
C3 Hf1 2.490(5) .
C3S C4S 1.478(12) .
C4 C5 1.408(7) .
C4 C8 1.496(8) .
C4 Hf1 2.530(5) .
C4S O1S 1.426(8) .
C5 Hf1 2.537(5) .
C9 C10 1.398(8) .
C9 C13 1.420(7) .
C9 C14 1.499(8) .
C9 Hf1 2.543(5) .
C10 C11 1.430(8) .
C10 C15 1.509(7) .
C10 Hf1 2.535(5) .
C11 C12 1.427(7) .
C11 Hf1 2.515(5) .
C12 C13 1.435(8) .
C12 C16 1.480(8) .
C12 Hf1 2.491(5) .
C13 Hf1 2.496(5) .
C17 C18 1.421(7) .
C17 C21 1.435(8) .
C17 C22 1.467(7) .
C17 Hf2 2.508(5) .
C18 C19 1.419(7) .
C18 Hf2 2.504(5) .
C19 C20 1.406(8) .
C19 C23 1.502(7) .
C19 Hf2 2.540(5) .
C20 C21 1.408(7) .
C20 Hf2 2.530(5) .
C21 C24 1.492(7) .
C21 Hf2 2.553(5) .
C25 C26 1.412(7) .
C25 C29 1.431(8) .
C25 C30 1.513(7) .
C25 Hf2 2.538(5) .
C26 C27 1.435(8) .
C26 Hf2 2.512(6) .
C27 C28 1.401(8) .
C27 C31 1.510(7) .
C27 Hf2 2.495(5) .
C28 C29 1.405(7) .
C28 Hf2 2.511(5) .
C29 C32 1.492(7) .
C29 Hf2 2.511(5) .
C33 O1 1.292(6) .
C33 N1 1.301(6) .
C33 C34 1.544(7) .
C34 N2 1.260(6) .
C34 O2 1.360(6) .
O1 Hf2 2.004(4) .
N2 Hf2 2.002(4) 2_556
N1 Hf1 2.055(4) .
O2 Hf1 2.037(4) .
Hf2 N2 2.002(4) 2_556

loop_
_geom_torsion_atom_site_label_1
_geom_torsion_atom_site_label_2
_geom_torsion_atom_site_label_3
_geom_torsion_atom_site_label_4
_geom_torsion
_geom_torsion_site_symmetry_4
C5 C1 C2 C3 0.9(5) .
C6 C1 C2 C3 -175.5(4) .
Hf1 C1 C2 C3 66.1(3) .
C5 C1 C2 C7 -180.0(4) .
C6 C1 C2 C7 3.6(8) .
Hf1 C1 C2 C7 -114.8(5) .
C5 C1 C2 Hf1 -65.2(3) .
C6 C1 C2 Hf1 118.4(5) .
O1S C1S C2S C3S 13.6(13) .
C1 C2 C3 C4 0.0(5) .
C7 C2 C3 C4 -179.1(4) .
Hf1 C2 C3 C4 67.9(3) .
C1 C2 C3 Hf1 -67.9(3) .
C7 C2 C3 Hf1 113.0(5) .
C1S C2S C3S C4S 9.3(12) .
C2 C3 C4 C5 -0.9(5) .
Hf1 C3 C4 C5 66.5(3) .
C2 C3 C4 C8 175.1(5) .
Hf1 C3 C4 C8 -117.5(5) .
C2 C3 C4 Hf1 -67.4(3) .
C2S C3S C4S O1S -29.5(10) .
C3 C4 C5 C1 1.4(5) .
C8 C4 C5 C1 -174.6(5) .
Hf1 C4 C5 C1 66.5(3) .
C3 C4 C5 Hf1 -65.0(3) .
C8 C4 C5 Hf1 119.0(5) .
C2 C1 C5 C4 -1.5(5) .
C6 C1 C5 C4 174.9(5) .
Hf1 C1 C5 C4 -65.9(3) .
C2 C1 C5 Hf1 64.4(3) .
C6 C1 C5 Hf1 -119.2(5) .
C13 C9 C10 C11 -1.5(6) .
C14 C9 C10 C11 176.3(5) .
Hf1 C9 C10 C11 -65.4(3) .
C13 C9 C10 C15 -173.7(5) .
C14 C9 C10 C15 4.0(8) .
Hf1 C9 C10 C15 122.3(5) .
C13 C9 C10 Hf1 63.9(3) .
C14 C9 C10 Hf1 -118.3(5) .
C9 C10 C11 C12 1.4(6) .
C15 C10 C11 C12 173.7(5) .
Hf1 C10 C11 C12 -65.0(3) .
C9 C10 C11 Hf1 66.5(3) .
C15 C10 C11 Hf1 -121.3(5) .
C10 C11 C12 C13 -0.8(5) .
Hf1 C11 C12 C13 -67.0(3) .
C10 C11 C12 C16 -179.4(5) .
Hf1 C11 C12 C16 114.4(5) .
C10 C11 C12 Hf1 66.2(3) .
C10 C9 C13 C12 1.0(6) .
C14 C9 C13 C12 -176.7(5) .
Hf1 C9 C13 C12 66.2(3) .
C10 C9 C13 Hf1 -65.1(4) .
C14 C9 C13 Hf1 117.1(5) .
C11 C12 C13 C9 -0.1(5) .
C16 C12 C13 C9 178.5(5) .
Hf1 C12 C13 C9 -67.7(3) .
C11 C12 C13 Hf1 67.6(3) .
C16 C12 C13 Hf1 -113.8(5) .
C21 C17 C18 C19 -1.4(5) .
C22 C17 C18 C19 -178.0(5) .
Hf2 C17 C18 C19 67.1(3) .
C21 C17 C18 Hf2 -68.5(3) .
C22 C17 C18 Hf2 114.9(5) .
C17 C18 C19 C20 0.0(5) .
Hf2 C18 C19 C20 66.2(3) .
C17 C18 C19 C23 -179.4(5) .
Hf2 C18 C19 C23 -113.1(5) .
C17 C18 C19 Hf2 -66.2(3) .
C18 C19 C20 C21 1.4(5) .
C23 C19 C20 C21 -179.2(5) .
Hf2 C19 C20 C21 66.8(4) .
C18 C19 C20 Hf2 -65.4(3) .
C23 C19 C20 Hf2 114.0(5) .
C19 C20 C21 C17 -2.3(6) .
Hf2 C20 C21 C17 64.2(3) .
C19 C20 C21 C24 174.4(5) .
Hf2 C20 C21 C24 -119.1(5) .
C19 C20 C21 Hf2 -66.5(4) .
C18 C17 C21 C20 2.2(5) .
C22 C17 C21 C20 179.0(5) .
Hf2 C17 C21 C20 -64.9(3) .
C18 C17 C21 C24 -174.6(5) .
C22 C17 C21 C24 2.2(8) .
Hf2 C17 C21 C24 118.2(5) .
C18 C17 C21 Hf2 67.2(3) .
C22 C17 C21 Hf2 -116.1(5) .
C29 C25 C26 C27 -0.9(6) .
C30 C25 C26 C27 176.3(5) .
Hf2 C25 C26 C27 -65.6(4) .
C29 C25 C26 Hf2 64.7(3) .
C30 C25 C26 Hf2 -118.1(5) .
C25 C26 C27 C28 -0.6(6) .
Hf2 C26 C27 C28 -67.5(4) .
C25 C26 C27 C31 -173.3(5) .
Hf2 C26 C27 C31 119.7(5) .
C25 C26 C27 Hf2 66.9(4) .
C26 C27 C28 C29 1.8(6) .
C31 C27 C28 C29 174.7(5) .
Hf2 C27 C28 C29 -65.4(4) .
C26 C27 C28 Hf2 67.2(4) .
C31 C27 C28 Hf2 -119.9(5) .
C27 C28 C29 C25 -2.4(6) .
Hf2 C28 C29 C25 -67.4(3) .
C27 C28 C29 C32 -177.3(5) .
Hf2 C28 C29 C32 117.7(5) .
C27 C28 C29 Hf2 65.0(4) .
C26 C25 C29 C28 2.0(6) .
C30 C25 C29 C28 -175.1(5) .
Hf2 C25 C29 C28 66.9(3) .
C26 C25 C29 C32 176.8(5) .
C30 C25 C29 C32 -0.3(8) .
Hf2 C25 C29 C32 -118.3(5) .
C26 C25 C29 Hf2 -64.9(4) .
C30 C25 C29 Hf2 118.0(5) .
O1 C33 C34 N2 -9.0(7) .
N1 C33 C34 N2 173.6(4) .
O1 C33 C34 O2 170.8(4) .
N1 C33 C34 O2 -6.6(6) .
N1 C33 O1 Hf2 -64.0(12) .
C34 C33 O1 Hf2 118.9(10) .
O1 C33 N1 Hf1 -169.1(4) .
C34 C33 N1 Hf1 8.1(5) .
C3S C4S O1S C1S 38.6(10) .
C2S C1S O1S C4S -32.2(12) .
N2 C34 O2 Hf1 -178.5(4) .
C33 C34 O2 Hf1 1.7(5) .
C34 O2 Hf1 N1 1.7(3) .
C34 O2 Hf1 C3 -119.4(3) .
C34 O2 Hf1 C12 126.7(3) .
C34 O2 Hf1 C13 93.0(3) .
C34 O2 Hf1 C2 -77.2(3) .
C34 O2 Hf1 C11 138.1(3) .
C34 O2 Hf1 C4 -132.6(3) .
C34 O2 Hf1 C10 105.4(3) .
C34 O2 Hf1 C5 -108.8(3) .
C34 O2 Hf1 C9 78.5(3) .
C34 O2 Hf1 C1 -78.9(3) .
C33 N1 Hf1 O2 -5.5(3) .
C33 N1 Hf1 C3 129.9(3) .
C33 N1 Hf1 C12 -82.7(3) .
C33 N1 Hf1 C13 -88.8(3) .
C33 N1 Hf1 C2 121.8(3) .
C33 N1 Hf1 C11 -123.0(3) .
C33 N1 Hf1 C4 93.4(4) .
C33 N1 Hf1 C10 -141.1(3) .
C33 N1 Hf1 C5 71.7(3) .
C33 N1 Hf1 C9 -120.5(3) .
C33 N1 Hf1 C1 89.6(3) .
C2 C3 Hf1 O2 90.5(4) .
C4 C3 Hf1 O2 -24.1(4) .
C2 C3 Hf1 N1 -15.0(4) .
C4 C3 Hf1 N1 -129.7(3) .
C2 C3 Hf1 C12 -166.2(3) .
C4 C3 Hf1 C12 79.2(3) .
C2 C3 Hf1 C13 -136.3(3) .
C4 C3 Hf1 C13 109.1(3) .
C4 C3 Hf1 C2 -114.6(4) .
C2 C3 Hf1 C11 -152.3(3) .
C4 C3 Hf1 C11 93.0(3) .
C2 C3 Hf1 C4 114.6(4) .
C2 C3 Hf1 C10 -119.0(3) .
C4 C3 Hf1 C10 126.3(3) .
C2 C3 Hf1 C5 77.5(3) .
C4 C3 Hf1 C5 -37.1(3) .
C2 C3 Hf1 C9 -107.2(3) .
C4 C3 Hf1 C9 138.2(3) .
C2 C3 Hf1 C1 37.2(3) .
C4 C3 Hf1 C1 -77.5(3) .
C11 C12 Hf1 O2 161.0(3) .
C13 C12 Hf1 O2 -86.0(3) .
C16 C12 Hf1 O2 36.6(4) .
C11 C12 Hf1 N1 -124.1(3) .
C13 C12 Hf1 N1 -11.1(4) .
C16 C12 Hf1 N1 111.5(4) .
C11 C12 Hf1 C3 25.6(4) .
C13 C12 Hf1 C3 138.6(3) .
C16 C12 Hf1 C3 -98.9(5) .
C11 C12 Hf1 C13 -113.0(5) .
C16 C12 Hf1 C13 122.6(6) .
C11 C12 Hf1 C2 13.3(5) .
C13 C12 Hf1 C2 126.3(3) .
C16 C12 Hf1 C2 -111.1(5) .
C13 C12 Hf1 C11 113.0(5) .
C16 C12 Hf1 C11 -124.4(6) .
C11 C12 Hf1 C4 58.7(3) .
C13 C12 Hf1 C4 171.7(3) .
C16 C12 Hf1 C4 -65.7(5) .
C11 C12 Hf1 C10 -36.8(3) .
C13 C12 Hf1 C10 76.2(3) .
C16 C12 Hf1 C10 -161.3(5) .
C11 C12 Hf1 C5 85.2(4) .
C13 C12 Hf1 C5 -161.8(3) .
C16 C12 Hf1 C5 -39.3(5) .
C11 C12 Hf1 C9 -76.2(3) .
C13 C12 Hf1 C9 36.8(3) .
C16 C12 Hf1 C9 159.4(5) .
C11 C12 Hf1 C1 73.8(5) .
C13 C12 Hf1 C1 -173.2(3) .
C16 C12 Hf1 C1 -50.6(7) .
C9 C13 Hf1 O2 -154.6(3) .
C12 C13 Hf1 O2 90.4(3) .
C9 C13 Hf1 N1 -74.3(3) .
C12 C13 Hf1 N1 170.7(3) .
C9 C13 Hf1 C3 57.2(4) .
C12 C13 Hf1 C3 -57.8(4) .
C9 C13 Hf1 C12 115.0(4) .
C9 C13 Hf1 C2 9.8(5) .
C12 C13 Hf1 C2 -105.2(4) .
C9 C13 Hf1 C11 76.8(3) .
C12 C13 Hf1 C11 -38.2(3) .
C9 C13 Hf1 C4 103.5(4) .
C12 C13 Hf1 C4 -11.5(4) .
C9 C13 Hf1 C10 35.9(3) .
C12 C13 Hf1 C10 -79.0(3) .
C9 C13 Hf1 C5 150.5(4) .
C12 C13 Hf1 C5 35.6(5) .
C12 C13 Hf1 C9 -115.0(4) .
C1 C2 Hf1 O2 -3.1(4) .
C3 C2 Hf1 O2 -117.4(3) .
C7 C2 Hf1 O2 119.6(4) .
C1 C2 Hf1 N1 -78.8(3) .
C3 C2 Hf1 N1 166.8(3) .
C7 C2 Hf1 N1 43.9(4) .
C1 C2 Hf1 C3 114.4(4) .
C7 C2 Hf1 C3 -122.9(5) .
C1 C2 Hf1 C12 135.8(3) .
C3 C2 Hf1 C12 21.4(5) .
C7 C2 Hf1 C12 -101.5(4) .
C1 C2 Hf1 C13 -163.8(3) .
C3 C2 Hf1 C13 81.8(4) .
C7 C2 Hf1 C13 -41.1(6) .
C1 C2 Hf1 C11 143.5(3) .
C3 C2 Hf1 C11 29.1(4) .
C7 C2 Hf1 C11 -93.8(4) .
C1 C2 Hf1 C4 76.9(3) .
C3 C2 Hf1 C4 -37.4(3) .
C7 C2 Hf1 C4 -160.4(5) .
C1 C2 Hf1 C10 175.1(3) .
C3 C2 Hf1 C10 60.7(3) .
C7 C2 Hf1 C10 -62.2(4) .
C1 C2 Hf1 C5 36.8(3) .
C3 C2 Hf1 C5 -77.5(3) .
C7 C2 Hf1 C5 159.5(5) .
C1 C2 Hf1 C9 -157.9(3) .
C3 C2 Hf1 C9 87.7(3) .
C7 C2 Hf1 C9 -35.2(4) .
C3 C2 Hf1 C1 -114.4(4) .
C7 C2 Hf1 C1 122.7(5) .
C12 C11 Hf1 O2 -21.1(4) .
C10 C11 Hf1 O2 -136.6(3) .
C12 C11 Hf1 N1 82.3(4) .
C10 C11 Hf1 N1 -33.3(4) .
C12 C11 Hf1 C3 -155.8(4) .
C10 C11 Hf1 C3 88.6(3) .
C10 C11 Hf1 C12 -115.5(5) .
C12 C11 Hf1 C13 38.6(3) .
C10 C11 Hf1 C13 -77.0(3) .
C12 C11 Hf1 C2 -171.4(3) .
C10 C11 Hf1 C2 73.1(3) .
C12 C11 Hf1 C4 -122.6(3) .
C10 C11 Hf1 C4 121.8(3) .
C12 C11 Hf1 C10 115.5(5) .
C12 C11 Hf1 C5 -113.1(3) .
C10 C11 Hf1 C5 131.4(3) .
C12 C11 Hf1 C9 79.2(4) .
C10 C11 Hf1 C9 -36.3(3) .
C12 C11 Hf1 C1 -145.2(3) .
C10 C11 Hf1 C1 99.3(4) .
C5 C4 Hf1 O2 48.3(3) .
C3 C4 Hf1 O2 162.5(3) .
C8 C4 Hf1 O2 -75.0(5) .
C5 C4 Hf1 N1 -41.2(4) .
C3 C4 Hf1 N1 73.0(4) .
C8 C4 Hf1 N1 -164.5(4) .
C5 C4 Hf1 C3 -114.1(4) .
C8 C4 Hf1 C3 122.5(6) .
C5 C4 Hf1 C12 135.5(3) .
C3 C4 Hf1 C12 -110.3(3) .
C8 C4 Hf1 C12 12.2(5) .
C5 C4 Hf1 C13 141.9(3) .
C3 C4 Hf1 C13 -103.9(3) .
C8 C4 Hf1 C13 18.6(6) .
C5 C4 Hf1 C2 -76.8(3) .
C3 C4 Hf1 C2 37.4(3) .
C8 C4 Hf1 C2 159.9(5) .
C5 C4 Hf1 C11 163.5(3) .
C3 C4 Hf1 C11 -82.3(3) .
C8 C4 Hf1 C11 40.2(5) .
C5 C4 Hf1 C10 -168.4(3) .
C3 C4 Hf1 C10 -54.3(3) .
C8 C4 Hf1 C10 68.3(5) .
C3 C4 Hf1 C5 114.1(4) .
C8 C4 Hf1 C5 -123.3(6) .
C5 C4 Hf1 C9 -172.2(3) .
C3 C4 Hf1 C9 -58.1(4) .
C8 C4 Hf1 C9 64.5(5) .
C5 C4 Hf1 C1 -36.5(3) .
C3 C4 Hf1 C1 77.6(3) .
C8 C4 Hf1 C1 -159.8(5) .
C9 C10 Hf1 O2 -52.1(4) .
C11 C10 Hf1 O2 63.2(4) .
C15 C10 Hf1 O2 -175.3(4) .
C9 C10 Hf1 N1 41.1(3) .
C11 C10 Hf1 N1 156.4(3) .
C15 C10 Hf1 N1 -82.1(5) .
C9 C10 Hf1 C3 158.7(3) .
C11 C10 Hf1 C3 -86.0(3) .
C15 C10 Hf1 C3 35.5(5) .
C9 C10 Hf1 C12 -78.3(3) .
C11 C10 Hf1 C12 37.1(3) .
C15 C10 Hf1 C12 158.5(6) .
C9 C10 Hf1 C13 -36.8(3) .
C11 C10 Hf1 C13 78.5(3) .
C15 C10 Hf1 C13 -160.0(6) .
C9 C10 Hf1 C2 130.0(3) .
C11 C10 Hf1 C2 -114.6(3) .
C15 C10 Hf1 C2 6.8(5) .
C9 C10 Hf1 C11 -115.3(4) .
C15 C10 Hf1 C11 121.5(6) .
C9 C10 Hf1 C4 -174.7(3) .
C11 C10 Hf1 C4 -59.4(3) .
C15 C10 Hf1 C4 62.1(5) .
C9 C10 Hf1 C5 176.9(3) .
C11 C10 Hf1 C5 -67.8(4) .
C15 C10 Hf1 C5 53.7(6) .
C11 C10 Hf1 C9 115.3(4) .
C15 C10 Hf1 C9 -123.2(6) .
C9 C10 Hf1 C1 133.5(3) .
C11 C10 Hf1 C1 -111.2(3) .
C15 C10 Hf1 C1 10.3(6) .
C4 C5 Hf1 O2 -132.6(3) .
C1 C5 Hf1 O2 111.4(3) .
C4 C5 Hf1 N1 150.7(3) .
C1 C5 Hf1 N1 34.6(3) .
C4 C5 Hf1 C3 38.0(3) .
C1 C5 Hf1 C3 -78.1(3) .
C4 C5 Hf1 C12 -54.8(4) .
C1 C5 Hf1 C12 -170.9(3) .
C4 C5 Hf1 C13 -77.3(5) .
C1 C5 Hf1 C13 166.6(3) .
C4 C5 Hf1 C2 79.1(3) .
C1 C5 Hf1 C2 -36.9(3) .
C4 C5 Hf1 C11 -18.0(3) .
C1 C5 Hf1 C11 -134.1(3) .
C1 C5 Hf1 C4 -116.1(4) .
C4 C5 Hf1 C10 15.5(4) .
C1 C5 Hf1 C10 -100.5(3) .
C4 C5 Hf1 C9 21.6(8) .
C1 C5 Hf1 C9 -94.5(7) .
C4 C5 Hf1 C1 116.1(4) .
C10 C9 Hf1 O2 143.7(3) .
C13 C9 Hf1 O2 27.5(3) .
C14 C9 Hf1 O2 -94.0(4) .
C10 C9 Hf1 N1 -140.4(3) .
C13 C9 Hf1 N1 103.4(3) .
C14 C9 Hf1 N1 -18.1(4) .
C10 C9 Hf1 C3 -22.6(4) .
C13 C9 Hf1 C3 -138.8(3) .
C14 C9 Hf1 C3 99.7(4) .
C10 C9 Hf1 C12 78.5(3) .
C13 C9 Hf1 C12 -37.7(3) .
C14 C9 Hf1 C12 -159.2(5) .
C10 C9 Hf1 C13 116.2(5) .
C14 C9 Hf1 C13 -121.5(6) .
C10 C9 Hf1 C2 -58.2(4) .
C13 C9 Hf1 C2 -174.4(3) .
C14 C9 Hf1 C2 64.0(5) .
C10 C9 Hf1 C11 37.4(3) .
C13 C9 Hf1 C11 -78.8(3) .
C14 C9 Hf1 C11 159.7(5) .
C10 C9 Hf1 C4 7.1(4) .
C13 C9 Hf1 C4 -109.1(3) .
C14 C9 Hf1 C4 129.4(4) .
C13 C9 Hf1 C10 -116.2(5) .
C14 C9 Hf1 C10 122.3(6) .
C10 C9 Hf1 C5 -8.5(8) .
C13 C9 Hf1 C5 -124.7(6) .
C14 C9 Hf1 C5 113.8(7) .
C10 C9 Hf1 C1 -79.1(4) .
C13 C9 Hf1 C1 164.7(3) .
C14 C9 Hf1 C1 43.1(6) .
C2 C1 Hf1 O2 177.5(3) .
C5 C1 Hf1 O2 -67.2(3) .
C6 C1 Hf1 O2 56.4(4) .
C2 C1 Hf1 N1 97.8(3) .
C5 C1 Hf1 N1 -146.9(3) .
C6 C1 Hf1 N1 -23.3(4) .
C2 C1 Hf1 C3 -37.8(3) .
C5 C1 Hf1 C3 77.5(3) .
C6 C1 Hf1 C3 -158.9(5) .
C2 C1 Hf1 C12 -97.3(5) .
C5 C1 Hf1 C12 18.0(5) .
C6 C1 Hf1 C12 141.6(4) .
C5 C1 Hf1 C2 115.3(4) .
C6 C1 Hf1 C2 -121.1(6) .
C2 C1 Hf1 C11 -50.8(4) .
C5 C1 Hf1 C11 64.5(4) .
C6 C1 Hf1 C11 -171.9(4) .
C2 C1 Hf1 C4 -78.9(3) .
C5 C1 Hf1 C4 36.4(3) .
C6 C1 Hf1 C4 160.0(5) .
C2 C1 Hf1 C10 -6.4(4) .
C5 C1 Hf1 C10 108.9(3) .
C6 C1 Hf1 C10 -127.5(4) .
C2 C1 Hf1 C5 -115.3(4) .
C6 C1 Hf1 C5 123.6(6) .
C2 C1 Hf1 C9 36.4(4) .
C5 C1 Hf1 C9 151.7(3) .
C6 C1 Hf1 C9 -84.7(5) .
C33 O1 Hf2 N2 -120.5(10) 2_556
C33 O1 Hf2 C27 15.6(10) .
C33 O1 Hf2 C18 101.1(10) .
C33 O1 Hf2 C17 134.9(10) .
C33 O1 Hf2 C28 -11.5(10) .
C33 O1 Hf2 C29 -39.0(10) .
C33 O1 Hf2 C26 8.3(11) .
C33 O1 Hf2 C20 141.9(10) .
C33 O1 Hf2 C25 -33.1(11) .
C33 O1 Hf2 C19 109.6(10) .
C33 O1 Hf2 C21 158.7(10) .
C28 C27 Hf2 N2 56.9(4) 2_556
C26 C27 Hf2 N2 -56.8(4) 2_556
C31 C27 Hf2 N2 179.4(5) 2_556
C28 C27 Hf2 O1 -55.9(3) .
C26 C27 Hf2 O1 -169.6(3) .
C31 C27 Hf2 O1 66.6(5) .
C28 C27 Hf2 C18 -170.8(3) .
C26 C27 Hf2 C18 75.6(3) .
C31 C27 Hf2 C18 -48.3(5) .
C28 C27 Hf2 C17 165.6(3) .
C26 C27 Hf2 C17 51.9(3) .
C31 C27 Hf2 C17 -71.9(5) .
C26 C27 Hf2 C28 -113.6(4) .
C31 C27 Hf2 C28 122.5(7) .
C28 C27 Hf2 C29 36.2(3) .
C26 C27 Hf2 C29 -77.4(3) .
C31 C27 Hf2 C29 158.7(6) .
C28 C27 Hf2 C26 113.6(4) .
C31 C27 Hf2 C26 -123.8(7) .
C28 C27 Hf2 C20 -137.1(3) .
C26 C27 Hf2 C20 109.2(3) .
C31 C27 Hf2 C20 -14.6(6) .
C28 C27 Hf2 C25 77.0(3) .
C26 C27 Hf2 C25 -36.7(3) .
C31 C27 Hf2 C25 -160.5(6) .
C28 C27 Hf2 C19 -140.0(3) .
C26 C27 Hf2 C19 106.4(3) .
C31 C27 Hf2 C19 -17.4(5) .
C28 C27 Hf2 C21 -178.6(3) .
C26 C27 Hf2 C21 67.7(4) .
C31 C27 Hf2 C21 -56.1(6) .
C19 C18 Hf2 N2 -112.4(3) 2_556
C17 C18 Hf2 N2 3.7(4) 2_556
C19 C18 Hf2 O1 15.8(4) .
C17 C18 Hf2 O1 131.8(3) .
C19 C18 Hf2 C27 108.8(3) .
C17 C18 Hf2 C27 -135.1(3) .
C19 C18 Hf2 C17 -116.1(5) .
C19 C18 Hf2 C28 103.4(3) .
C17 C18 Hf2 C28 -140.6(3) .
C19 C18 Hf2 C29 138.1(3) .
C17 C18 Hf2 C29 -105.9(3) .
C19 C18 Hf2 C26 142.0(3) .
C17 C18 Hf2 C26 -102.0(3) .
C19 C18 Hf2 C20 -37.5(3) .
C17 C18 Hf2 C20 78.6(3) .
C19 C18 Hf2 C25 159.8(3) .
C17 C18 Hf2 C25 -84.1(3) .
C17 C18 Hf2 C19 116.1(5) .
C19 C18 Hf2 C21 -77.8(3) .
C17 C18 Hf2 C21 38.3(3) .
C18 C17 Hf2 N2 -177.0(3) 2_556
C21 C17 Hf2 N2 -64.1(3) 2_556
C22 C17 Hf2 N2 57.5(5) 2_556
C18 C17 Hf2 O1 -67.9(4) .
C21 C17 Hf2 O1 45.0(4) .
C22 C17 Hf2 O1 166.6(4) .
C18 C17 Hf2 C27 47.1(3) .
C21 C17 Hf2 C27 160.0(3) .
C22 C17 Hf2 C27 -78.4(5) .
C21 C17 Hf2 C18 112.9(4) .
C22 C17 Hf2 C18 -125.5(6) .
C18 C17 Hf2 C28 58.6(4) .
C21 C17 Hf2 C28 171.5(3) .
C22 C17 Hf2 C28 -66.9(5) .
C18 C17 Hf2 C29 104.1(3) .
C21 C17 Hf2 C29 -143.0(3) .
C22 C17 Hf2 C29 -21.4(5) .
C18 C17 Hf2 C26 72.8(3) .
C21 C17 Hf2 C26 -174.3(3) .
C22 C17 Hf2 C26 -52.7(4) .
C18 C17 Hf2 C20 -76.3(3) .
C21 C17 Hf2 C20 36.6(3) .
C22 C17 Hf2 C20 158.2(5) .
C18 C17 Hf2 C25 102.5(3) .
C21 C17 Hf2 C25 -144.6(3) .
C22 C17 Hf2 C25 -23.0(5) .
C18 C17 Hf2 C19 -36.4(3) .
C21 C17 Hf2 C19 76.4(3) .
C22 C17 Hf2 C19 -162.0(5) .
C18 C17 Hf2 C21 -112.9(4) .
C22 C17 Hf2 C21 121.6(6) .
C27 C28 Hf2 N2 -138.8(3) 2_556
C29 C28 Hf2 N2 -22.2(4) 2_556
C27 C28 Hf2 O1 122.3(3) .
C29 C28 Hf2 O1 -121.1(3) .
C29 C28 Hf2 C27 116.6(5) .
C27 C28 Hf2 C18 10.2(4) .
C29 C28 Hf2 C18 126.8(3) .
C27 C28 Hf2 C17 -20.9(4) .
C29 C28 Hf2 C17 95.8(4) .
C27 C28 Hf2 C29 -116.6(5) .
C27 C28 Hf2 C26 -38.4(3) .
C29 C28 Hf2 C26 78.2(3) .
C27 C28 Hf2 C20 72.2(4) .
C29 C28 Hf2 C20 -171.2(3) .
C27 C28 Hf2 C25 -78.8(3) .
C29 C28 Hf2 C25 37.8(3) .
C27 C28 Hf2 C19 46.8(4) .
C29 C28 Hf2 C19 163.5(3) .
C27 C28 Hf2 C21 5.2(11) .
C29 C28 Hf2 C21 121.8(9) .
C28 C29 Hf2 N2 159.0(4) 2_556
C25 C29 Hf2 N2 -86.7(3) 2_556
C32 C29 Hf2 N2 36.9(4) 2_556
C28 C29 Hf2 O1 57.0(3) .
C25 C29 Hf2 O1 171.3(3) .
C32 C29 Hf2 O1 -65.1(5) .
C28 C29 Hf2 C27 -36.2(3) .
C25 C29 Hf2 C27 78.0(3) .
C32 C29 Hf2 C27 -158.3(5) .
C28 C29 Hf2 C18 -72.9(4) .
C25 C29 Hf2 C18 41.4(4) .
C32 C29 Hf2 C18 165.0(4) .
C28 C29 Hf2 C17 -117.1(3) .
C25 C29 Hf2 C17 -2.9(4) .
C32 C29 Hf2 C17 120.7(5) .
C25 C29 Hf2 C28 114.2(4) .
C32 C29 Hf2 C28 -122.1(6) .
C28 C29 Hf2 C26 -77.5(4) .
C25 C29 Hf2 C26 36.7(3) .
C32 C29 Hf2 C26 160.3(5) .
C28 C29 Hf2 C25 -114.2(4) .
C32 C29 Hf2 C25 123.6(6) .
C28 C29 Hf2 C19 -28.8(5) .
C25 C29 Hf2 C19 85.4(4) .
C32 C29 Hf2 C19 -151.0(4) .
C28 C29 Hf2 C21 -160.9(4) .
C25 C29 Hf2 C21 -46.6(5) .
C32 C29 Hf2 C21 77.0(6) .
C25 C26 Hf2 N2 24.1(4) 2_556
C27 C26 Hf2 N2 139.1(3) 2_556
C25 C26 Hf2 O1 -101.8(3) .
C27 C26 Hf2 O1 13.2(4) .
C25 C26 Hf2 C27 -115.0(5) .
C25 C26 Hf2 C18 146.4(3) .
C27 C26 Hf2 C18 -98.6(3) .
C25 C26 Hf2 C17 114.1(3) .
C27 C26 Hf2 C17 -130.9(3) .
C25 C26 Hf2 C28 -77.6(3) .
C27 C26 Hf2 C28 37.4(3) .
C25 C26 Hf2 C29 -37.3(3) .
C27 C26 Hf2 C29 77.8(3) .
C25 C26 Hf2 C20 146.9(3) .
C27 C26 Hf2 C20 -98.0(3) .
C27 C26 Hf2 C25 115.0(5) .
C25 C26 Hf2 C19 166.3(3) .
C27 C26 Hf2 C19 -78.7(3) .
C25 C26 Hf2 C21 110.6(3) .
C27 C26 Hf2 C21 -134.4(3) .
C19 C20 Hf2 N2 164.3(3) 2_556
C21 C20 Hf2 N2 47.6(3) 2_556
C19 C20 Hf2 O1 -94.5(3) .
C21 C20 Hf2 O1 148.8(3) .
C19 C20 Hf2 C27 -5.3(4) .
C21 C20 Hf2 C27 -122.0(3) .
C19 C20 Hf2 C18 38.1(3) .
C21 C20 Hf2 C18 -78.7(3) .
C19 C20 Hf2 C17 79.3(3) .
C21 C20 Hf2 C17 -37.4(3) .
C19 C20 Hf2 C28 -44.9(5) .
C21 C20 Hf2 C28 -161.6(3) .
C19 C20 Hf2 C26 37.4(4) .
C21 C20 Hf2 C26 -79.3(4) .
C19 C20 Hf2 C25 76.8(5) .
C21 C20 Hf2 C25 -39.9(5) .
C21 C20 Hf2 C19 -116.7(5) .
C19 C20 Hf2 C21 116.7(5) .
C26 C25 Hf2 N2 -157.2(3) 2_556
C29 C25 Hf2 N2 87.6(3) 2_556
C30 C25 Hf2 N2 -35.5(5) 2_556
C26 C25 Hf2 O1 104.3(3) .
C29 C25 Hf2 O1 -11.0(4) .
C30 C25 Hf2 O1 -134.1(4) .
C26 C25 Hf2 C27 37.7(3) .
C29 C25 Hf2 C27 -77.6(3) .
C30 C25 Hf2 C27 159.3(6) .
C26 C25 Hf2 C18 -33.8(3) .
C29 C25 Hf2 C18 -149.0(3) .
C30 C25 Hf2 C18 87.9(5) .
C26 C25 Hf2 C17 -66.9(3) .
C29 C25 Hf2 C17 177.8(3) .
C30 C25 Hf2 C17 54.7(5) .
C26 C25 Hf2 C28 78.0(3) .
C29 C25 Hf2 C28 -37.3(3) .
C30 C25 Hf2 C28 -160.4(6) .
C26 C25 Hf2 C29 115.3(4) .
C30 C25 Hf2 C29 -123.1(6) .
C29 C25 Hf2 C26 -115.3(4) .
C30 C25 Hf2 C26 121.6(6) .
C26 C25 Hf2 C20 -64.9(5) .
C29 C25 Hf2 C20 179.8(3) .
C30 C25 Hf2 C20 56.7(6) .
C26 C25 Hf2 C19 -18.7(4) .
C29 C25 Hf2 C19 -134.0(3) .
C30 C25 Hf2 C19 102.9(5) .
C26 C25 Hf2 C21 -89.3(3) .
C29 C25 Hf2 C21 155.4(3) .
C30 C25 Hf2 C21 32.3(5) .
C20 C19 Hf2 N2 -20.4(4) 2_556
C18 C19 Hf2 N2 93.2(3) 2_556
C23 C19 Hf2 N2 -143.8(4) 2_556
C20 C19 Hf2 O1 80.7(3) .
C18 C19 Hf2 O1 -165.7(3) .
C23 C19 Hf2 O1 -42.7(4) .
C20 C19 Hf2 C27 175.8(3) .
C18 C19 Hf2 C27 -70.6(3) .
C23 C19 Hf2 C27 52.4(4) .
C20 C19 Hf2 C18 -113.6(4) .
C23 C19 Hf2 C18 123.0(6) .
C20 C19 Hf2 C17 -76.8(3) .
C18 C19 Hf2 C17 36.8(3) .
C23 C19 Hf2 C17 159.8(5) .
C20 C19 Hf2 C28 152.6(3) .
C18 C19 Hf2 C28 -93.8(3) .
C23 C19 Hf2 C28 29.2(5) .
C20 C19 Hf2 C29 169.7(3) .
C18 C19 Hf2 C29 -76.7(4) .
C23 C19 Hf2 C29 46.3(6) .
C20 C19 Hf2 C26 -151.5(3) .
C18 C19 Hf2 C26 -38.0(3) .
C23 C19 Hf2 C26 85.1(4) .
C18 C19 Hf2 C20 113.6(4) .
C23 C19 Hf2 C20 -123.4(6) .
C20 C19 Hf2 C25 -141.4(3) .
C18 C19 Hf2 C25 -27.8(4) .
C23 C19 Hf2 C25 95.2(4) .
C20 C19 Hf2 C21 -36.0(3) .
C18 C19 Hf2 C21 77.6(3) .
C23 C19 Hf2 C21 -159.4(5) .
C20 C21 Hf2 N2 -131.8(3) 2_556
C17 C21 Hf2 N2 113.0(3) 2_556
C24 C21 Hf2 N2 -7.6(4) 2_556
C20 C21 Hf2 O1 -32.3(3) .
C17 C21 Hf2 O1 -147.4(3) .
C24 C21 Hf2 O1 91.9(4) .
C20 C21 Hf2 C27 86.4(4) .
C17 C21 Hf2 C27 -28.7(4) .
C24 C21 Hf2 C27 -149.4(4) .
C20 C21 Hf2 C18 76.8(3) .
C17 C21 Hf2 C18 -38.3(3) .
C24 C21 Hf2 C18 -159.0(5) .
C20 C21 Hf2 C17 115.1(4) .
C24 C21 Hf2 C17 -120.7(6) .
C20 C21 Hf2 C28 82.3(10) .
C17 C21 Hf2 C28 -32.8(10) .
C24 C21 Hf2 C28 -153.5(8) .
C20 C21 Hf2 C29 -172.4(3) .
C17 C21 Hf2 C29 72.4(5) .
C24 C21 Hf2 C29 -48.2(6) .
C20 C21 Hf2 C26 121.6(3) .
C17 C21 Hf2 C26 6.4(3) .
C24 C21 Hf2 C26 -114.2(4) .
C17 C21 Hf2 C20 -115.1(4) .
C24 C21 Hf2 C20 124.2(6) .
C20 C21 Hf2 C25 159.0(3) .
C17 C21 Hf2 C25 43.9(4) .
C24 C21 Hf2 C25 -76.8(5) .
C20 C21 Hf2 C19 36.1(3) .
C17 C21 Hf2 C19 -79.1(3) .
C24 C21 Hf2 C19 160.3(5) .
